data_7124071
loop_
_publ_author_name
'Zeng, Guangkuo'
'Li, Yunqiang'
'Qiao, Baokun'
'Zhao, Xiaowei'
'Jiang, Zhiyong'

_publ_section_title
;
 Photoredox Asymmetric Catalytic Enantioconvergent Substitution of
 3-Chlorooxindoles
;
_journal_name_full 'Chemical Communications'
_journal_paper_doi 10.1039/C9CC05304B
_journal_year 2019
_chemical_absolute_configuration ad
_chemical_formula_moiety '2(C24 H20 Br F3 N2 O2), H2 O'
_chemical_formula_sum 'C48 H42 Br2 F6 N4 O5'
_chemical_formula_weight 1028.67
_space_group_crystal_system monoclinic
_space_group_IT_number 5
_space_group_name_Hall 'C 2y'
_space_group_name_H-M_alt 'C 1 2 1'
_symmetry_space_group_name_Hall 'C 2y'
_symmetry_space_group_name_H-M 'C 1 2 1'
_atom_sites_solution_hydrogens mixed
_atom_sites_solution_primary direct
_audit_creation_date 2018-09-21
_audit_creation_method
;
Olex2 1.2
(compiled 2018.05.29 svn.r3508 for OlexSys, GUI svn.r5506)
;
_audit_update_record
;
2019-05-11 deposited with the CCDC.    2019-08-28 downloaded from the CCDC.
;
_cell_angle_alpha 90
_cell_angle_beta 109.467(9)
_cell_angle_gamma 90
_cell_formula_units_Z 2
_cell_length_a 26.455(2)
_cell_length_b 6.3246(2)
_cell_length_c 14.0068(9)
_cell_measurement_reflns_used 2141
_cell_measurement_temperature 293(2)
_cell_measurement_theta_max 68.7970
_cell_measurement_theta_min 5.6200
_cell_volume 2209.6(3)
_computing_cell_refinement
;
CrysAlisPro, Agilent Technologies,
Version 1.171.37.35 (release 13-08-2014 CrysAlis171 .NET)
(compiled Aug 13 2014,18:06:01)
;
_computing_data_collection
;
CrysAlisPro, Agilent Technologies,
Version 1.171.37.35 (release 13-08-2014 CrysAlis171 .NET)
(compiled Aug 13 2014,18:06:01)
;
_computing_data_reduction
;
CrysAlisPro, Agilent Technologies,
Version 1.171.37.35 (release 13-08-2014 CrysAlis171 .NET)
(compiled Aug 13 2014,18:06:01)
;
_computing_molecular_graphics 'Olex2 (Dolomanov et al., 2009)'
_computing_publication_material 'Olex2 (Dolomanov et al., 2009)'
_computing_structure_refinement 'ShelXL (Sheldrick, 2015)'
_computing_structure_solution 'ShelXS (Sheldrick, 2008)'
_diffrn_ambient_temperature 293(2)
_diffrn_detector 'CCD plate'
_diffrn_detector_area_resol_mean 16.2312
_diffrn_detector_type Eos
_diffrn_measured_fraction_theta_full 0.999
_diffrn_measured_fraction_theta_max 0.982
_diffrn_measurement_details
;
#__ type_ start__ end____ width___ exp.time_
  1 omega -104.00  -11.00   0.5000   10.0000
omega____ theta____ kappa____ phi______ frames
    -      -33.5000  -37.0000  -30.0000 186

#__ type_ start__ end____ width___ exp.time_
  2 omega  -68.00  -41.00   0.5000   10.0000
omega____ theta____ kappa____ phi______ frames
    -      -33.5000  178.0000  120.0000 54

#__ type_ start__ end____ width___ exp.time_
  3 omega  -99.00  -25.00   0.5000   10.0000
omega____ theta____ kappa____ phi______ frames
    -      -33.5000  -77.0000   90.0000 148

#__ type_ start__ end____ width___ exp.time_
  4 omega   50.00   75.00   0.5000   10.0000
omega____ theta____ kappa____ phi______ frames
    -       36.4734   19.0000  150.0000 50

#__ type_ start__ end____ width___ exp.time_
  5 omega   58.00   85.00   0.5000   10.0000
omega____ theta____ kappa____ phi______ frames
    -       36.4734 -126.0000   76.0000 54

#__ type_ start__ end____ width___ exp.time_
  6 omega   79.00  109.00   0.5000   10.0000
omega____ theta____ kappa____ phi______ frames
    -       36.4734  178.0000  150.0000 60

#__ type_ start__ end____ width___ exp.time_
  7 omega   -1.00   65.00   0.5000   10.0000
omega____ theta____ kappa____ phi______ frames
    -       36.4734  -99.0000 -180.0000 132

#__ type_ start__ end____ width___ exp.time_
  8 omega   57.00   92.00   0.5000   10.0000
omega____ theta____ kappa____ phi______ frames
    -       36.4734   57.0000  -30.0000 70

#__ type_ start__ end____ width___ exp.time_
  9 omega   43.00  101.00   0.5000   10.0000
omega____ theta____ kappa____ phi______ frames
    -       36.4734   57.0000  120.0000 116

#__ type_ start__ end____ width___ exp.time_
 10 omega    2.00   38.00   0.5000   10.0000
omega____ theta____ kappa____ phi______ frames
    -       36.4734   19.0000  150.0000 72

#__ type_ start__ end____ width___ exp.time_
 11 omega   38.00   73.00   0.5000   25.0000
omega____ theta____ kappa____ phi______ frames
    -      108.0000  -94.0000   30.0000 70

#__ type_ start__ end____ width___ exp.time_
 12 omega  111.00  167.00   0.5000   25.0000
omega____ theta____ kappa____ phi______ frames
    -      108.0000   30.0000  120.0000 112

#__ type_ start__ end____ width___ exp.time_
 13 omega   43.00  108.00   0.5000   25.0000
omega____ theta____ kappa____ phi______ frames
    -      108.0000  -94.0000  120.0000 130

#__ type_ start__ end____ width___ exp.time_
 14 omega   42.00   86.00   0.5000   25.0000
omega____ theta____ kappa____ phi______ frames
    -      108.0000  -45.0000 -180.0000 88

#__ type_ start__ end____ width___ exp.time_
 15 omega   38.00   90.00   0.5000   25.0000
omega____ theta____ kappa____ phi______ frames
    -      108.0000  -45.0000   90.0000 104

#__ type_ start__ end____ width___ exp.time_
 16 omega   48.00   90.00   0.5000   25.0000
omega____ theta____ kappa____ phi______ frames
    -      108.0000  -30.0000  120.0000 84

#__ type_ start__ end____ width___ exp.time_
 17 omega   94.00  156.00   0.5000   25.0000
omega____ theta____ kappa____ phi______ frames
    -      108.0000   30.0000    0.0000 124

#__ type_ start__ end____ width___ exp.time_
 18 omega   47.00   85.00   0.5000   25.0000
omega____ theta____ kappa____ phi______ frames
    -      108.0000  -30.0000 -150.0000 76

#__ type_ start__ end____ width___ exp.time_
 19 omega   61.00  109.00   0.5000   25.0000
omega____ theta____ kappa____ phi______ frames
    -      108.0000  -94.0000 -150.0000 96

#__ type_ start__ end____ width___ exp.time_
 20 omega  104.00  177.00   0.5000   25.0000
omega____ theta____ kappa____ phi______ frames
    -      108.0000   15.0000   60.0000 146

#__ type_ start__ end____ width___ exp.time_
 21 omega  -65.00  -39.00   0.5000   10.0000
omega____ theta____ kappa____ phi______ frames
    -      -33.5000  178.0000 -150.0000 52

#__ type_ start__ end____ width___ exp.time_
 22 omega  -60.00  -26.00   0.5000   10.0000
omega____ theta____ kappa____ phi______ frames
    -      -33.5000  -57.0000  150.0000 68

#__ type_ start__ end____ width___ exp.time_
 23 omega   23.00   49.00   0.5000   10.0000
omega____ theta____ kappa____ phi______ frames
    -       36.4734   57.0000  -60.0000 52

#__ type_ start__ end____ width___ exp.time_
 24 omega   73.00   99.00   0.5000   10.0000
omega____ theta____ kappa____ phi______ frames
    -       36.4734   77.0000  150.0000 52

#__ type_ start__ end____ width___ exp.time_
 25 omega   -8.00   -7.00   0.5000   10.0000
omega____ theta____ kappa____ phi______ frames
    -       36.4734  106.0000   68.0072 2
;
_diffrn_measurement_device 'four-circle diffractometer'
_diffrn_measurement_device_type 'Xcalibur, Eos, Gemini'
_diffrn_measurement_method '\w scans'
_diffrn_orient_matrix_UB_11 0.0254781000
_diffrn_orient_matrix_UB_12 -0.0131809000
_diffrn_orient_matrix_UB_13 -0.0840061000
_diffrn_orient_matrix_UB_21 -0.0559431000
_diffrn_orient_matrix_UB_22 0.0173970000
_diffrn_orient_matrix_UB_23 -0.0808803000
_diffrn_orient_matrix_UB_31 0.0052995000
_diffrn_orient_matrix_UB_32 0.2427336000
_diffrn_orient_matrix_UB_33 0.0011786000
_diffrn_radiation_monochromator graphite
_diffrn_radiation_probe x-ray
_diffrn_radiation_type CuK\a
_diffrn_radiation_wavelength 1.54184
_diffrn_reflns_av_R_equivalents 0.0252
_diffrn_reflns_av_unetI/netI 0.0412
_diffrn_reflns_Laue_measured_fraction_full 0.999
_diffrn_reflns_Laue_measured_fraction_max 0.982
_diffrn_reflns_limit_h_max 32
_diffrn_reflns_limit_h_min -31
_diffrn_reflns_limit_k_max 7
_diffrn_reflns_limit_k_min -4
_diffrn_reflns_limit_l_max 17
_diffrn_reflns_limit_l_min -16
_diffrn_reflns_number 5109
_diffrn_reflns_point_group_measured_fraction_full 0.737
_diffrn_reflns_point_group_measured_fraction_max 0.718
_diffrn_reflns_theta_full 67.684
_diffrn_reflns_theta_max 70.764
_diffrn_reflns_theta_min 3.347
_diffrn_source 'Enhance (Cu) X-ray Source'
_exptl_absorpt_coefficient_mu 3.000
_exptl_absorpt_correction_T_max 1.00000
_exptl_absorpt_correction_T_min 0.80800
_exptl_absorpt_correction_type multi-scan
_exptl_absorpt_process_details
;
CrysAlisPro, Agilent Technologies,
Version 1.171.37.35 (release 13-08-2014 CrysAlis171 .NET)
(compiled Aug 13 2014,18:06:01)
Empirical absorption correction using spherical harmonics,
 implemented in SCALE3 ABSPACK scaling algorithm.
;
_exptl_crystal_colour colourless
_exptl_crystal_colour_primary colourless
_exptl_crystal_density_diffrn 1.546
_exptl_crystal_description needle
_exptl_crystal_F_000 1044
_exptl_crystal_size_max 0.14
_exptl_crystal_size_mid 0.05
_exptl_crystal_size_min 0.04
_refine_diff_density_max 0.328
_refine_diff_density_min -0.329
_refine_diff_density_rms 0.058
_refine_ls_abs_structure_details
;
 Flack x determined using 627 quotients [(I+)-(I-)]/[(I+)+(I-)]
 (Parsons, Flack and Wagner, Acta Cryst. B69 (2013) 249-259).
;
_refine_ls_abs_structure_Flack -0.001(19)
_refine_ls_extinction_method none
_refine_ls_goodness_of_fit_ref 1.067
_refine_ls_hydrogen_treatment mixed
_refine_ls_matrix_type full
_refine_ls_number_parameters 303
_refine_ls_number_reflns 3058
_refine_ls_number_restraints 2
_refine_ls_restrained_S_all 1.067
_refine_ls_R_factor_all 0.0481
_refine_ls_R_factor_gt 0.0422
_refine_ls_shift/su_max 0.000
_refine_ls_shift/su_mean 0.000
_refine_ls_structure_factor_coef Fsqd
_refine_ls_weighting_details 'w=1/[\s^2^(Fo^2^)+(0.0620P)^2^] where P=(Fo^2^+2Fc^2^)/3'
_refine_ls_weighting_scheme calc
_refine_ls_wR_factor_gt 0.1070
_refine_ls_wR_factor_ref 0.1114
_reflns_Friedel_coverage 0.334
_reflns_Friedel_fraction_full 0.417
_reflns_Friedel_fraction_max 0.398
_reflns_number_gt 2726
_reflns_number_total 3058
_reflns_threshold_expression 'I > 2\s(I)'
_cod_data_source_file c9cc05304b2.cif
_cod_data_source_block zgk22075a
_cod_database_code 7124071
_shelx_shelxl_version_number 2014/7
_chemical_oxdiff_formula C15H15O3N2F3Br1
_shelx_space_group_comment
;
The symmetry employed for this shelxl refinement is uniquely defined
by the following loop, which should always be used as a source of
symmetry information in preference to the above space-group names.
They are only intended as comments.
;
_shelx_estimated_absorpt_t_max 0.889
_shelx_estimated_absorpt_t_min 0.679
_reflns_odcompleteness_completeness 99.91
_reflns_odcompleteness_iscentric 1
_reflns_odcompleteness_theta 66.97
_olex2_refinement_description
;
1. Fixed Uiso
 At 1.2 times of:
  All C(H) groups, All C(H,H) groups
 At 1.5 times of:
  All C(H,H,H) groups, All O(H) groups
2. Restrained distances
 N2-H2
 0.87 with sigma of 0.02
3.a Free rotating group:
 O3(H3)
3.b Secondary CH2 refined with riding coordinates:
 C15(H15A,H15B)
3.c Aromatic/amide H refined with riding coordinates:
 C5(H5), C6(H6), C7(H7), C8(H8), C10(H10), C12(H12), C13(H13), C14(H14),
 C17(H17), C18(H18), C21(H21)
3.d Idealised Me refined as rotating group:
 C23(H23A,H23B,H23C), C24(H24A,H24B,H24C)
;
_olex2_submission_special_instructions 'No special instructions were received'

loop_
_space_group_symop_operation_xyz
'x, y, z'
'-x, y, -z'
'x+1/2, y+1/2, z'
'-x+1/2, y+1/2, -z'

loop_
_atom_site_label
_atom_site_type_symbol
_atom_site_fract_x
_atom_site_fract_y
_atom_site_fract_z
_atom_site_U_iso_or_equiv
_atom_site_adp_type
_atom_site_occupancy
_atom_site_site_symmetry_order
_atom_site_calc_flag
_atom_site_refinement_flags_posn
_atom_site_refinement_flags_adp
_atom_site_refinement_flags_occupancy
Br1 Br 0.36504(3) 0.38463(10) 0.55548(5) 0.0623(2) Uani 1 1 d . . .
C1 C 0.3990(2) 0.8100(9) 0.2256(4) 0.0408(12) Uani 1 1 d . . .
C2 C 0.3761(2) 0.9663(8) 0.2857(4) 0.0374(11) Uani 1 1 d . . .
C3 C 0.3467(2) 1.1208(9) 0.2037(4) 0.0400(11) Uani 1 1 d . . .
C4 C 0.3532(2) 1.0605(10) 0.1130(4) 0.0419(12) Uani 1 1 d . . .
C5 C 0.3311(3) 1.1741(11) 0.0251(5) 0.0532(15) Uani 1 1 d . . .
H5 H 0.3356 1.1323 -0.0352 0.064 Uiso 1 1 calc R . .
C6 C 0.3021(3) 1.3526(12) 0.0300(5) 0.0621(18) Uani 1 1 d . . .
H6 H 0.2865 1.4316 -0.0284 0.075 Uiso 1 1 calc R . .
C7 C 0.2954(2) 1.4175(12) 0.1196(5) 0.0634(18) Uani 1 1 d . . .
H7 H 0.2756 1.5384 0.1207 0.076 Uiso 1 1 calc R . .
C8 C 0.3184(2) 1.3017(9) 0.2076(5) 0.0495(13) Uani 1 1 d . . .
H8 H 0.3147 1.3455 0.2683 0.059 Uiso 1 1 calc R . .
C9 C 0.3328(2) 0.5950(10) 0.4568(4) 0.0476(13) Uani 1 1 d . . .
C10 C 0.3646(2) 0.7014(9) 0.4113(4) 0.0408(12) Uani 1 1 d . . .
H10 H 0.4012 0.6745 0.4313 0.049 Uiso 1 1 calc R . .
C11 C 0.3417(2) 0.8471(9) 0.3363(4) 0.0394(13) Uani 1 1 d . . .
C12 C 0.2864(2) 0.8793(16) 0.3064(4) 0.0559(14) Uani 1 1 d . . .
H12 H 0.2699 0.9715 0.2535 0.067 Uiso 1 1 calc R . .
C13 C 0.2558(2) 0.7737(14) 0.3554(6) 0.069(2) Uani 1 1 d . . .
H13 H 0.2193 0.8009 0.3368 0.083 Uiso 1 1 calc R . .
C14 C 0.2790(2) 0.6304(12) 0.4307(5) 0.0581(17) Uani 1 1 d . . .
H14 H 0.2586 0.5592 0.4632 0.070 Uiso 1 1 calc R . .
C15 C 0.4239(2) 1.0771(9) 0.3689(4) 0.0416(12) Uani 1 1 d . . .
H15A H 0.4093 1.1587 0.4124 0.050 Uiso 1 1 calc R . .
H15B H 0.4467 0.9685 0.4103 0.050 Uiso 1 1 calc R . .
C16 C 0.4973(2) 1.1435(9) 0.2972(4) 0.0417(12) Uani 1 1 d . . .
C17 C 0.5271(2) 0.9591(10) 0.3350(5) 0.0494(14) Uani 1 1 d . . .
H17 H 0.5180 0.8736 0.3808 0.059 Uiso 1 1 calc R . .
C18 C 0.5698(2) 0.9050(14) 0.3040(5) 0.0556(14) Uani 1 1 d . . .
H18 H 0.5893 0.7833 0.3300 0.067 Uiso 1 1 calc R . .
C19 C 0.5844(2) 1.0257(12) 0.2360(5) 0.0537(15) Uani 1 1 d . . .
C20 C 0.5550(2) 1.2084(10) 0.1977(4) 0.0467(13) Uani 1 1 d . . .
C21 C 0.5114(2) 1.2642(9) 0.2280(4) 0.0417(12) Uani 1 1 d . . .
H21 H 0.4917 1.3847 0.2010 0.050 Uiso 1 1 calc R . .
C22 C 0.5691(3) 1.3433(12) 0.1221(5) 0.0610(19) Uani 1 1 d . . .
C23 C 0.6652(3) 0.8376(14) 0.2587(7) 0.083(3) Uani 1 1 d . . .
H23A H 0.6945 0.8347 0.2328 0.125 Uiso 1 1 calc GR . .
H23B H 0.6498 0.6989 0.2541 0.125 Uiso 1 1 calc GR . .
H23C H 0.6780 0.8820 0.3282 0.125 Uiso 1 1 calc GR . .
C24 C 0.4020(3) 0.7733(13) 0.0521(5) 0.068(2) Uani 1 1 d . . .
H24A H 0.4215 0.8716 0.0254 0.103 Uiso 1 1 calc GR . .
H24B H 0.3713 0.7227 -0.0017 0.103 Uiso 1 1 calc GR . .
H24C H 0.4248 0.6563 0.0825 0.103 Uiso 1 1 calc GR . .
F1 F 0.56011(18) 1.2466(8) 0.0333(3) 0.0755(12) Uani 1 1 d . . .
F2 F 0.62167(15) 1.3948(11) 0.1536(3) 0.0838(12) Uani 1 1 d . . .
F3 F 0.5425(2) 1.5247(7) 0.1038(4) 0.0791(13) Uani 1 1 d . . .
N1 N 0.38455(17) 0.8779(10) 0.1278(3) 0.0451(9) Uani 1 1 d . . .
N2 N 0.45654(19) 1.2151(8) 0.3318(4) 0.0442(11) Uani 1 1 d D . .
H2 H 0.4396(16) 1.320(5) 0.297(3) 0.021(12) Uiso 1 1 d D . .
O1 O 0.42579(18) 0.6524(7) 0.2597(3) 0.0518(10) Uani 1 1 d . . .
O2 O 0.6260(2) 0.9800(10) 0.2017(4) 0.0775(16) Uani 1 1 d . . .
O3 O 0.5000 0.5642(12) 0.5000 0.0620(17) Uani 1 2 d S T P
H3 H 0.5080 0.4830 0.5512 0.093 Uiso 1 1 d G . .

loop_
_atom_site_aniso_label
_atom_site_aniso_U_11
_atom_site_aniso_U_22
_atom_site_aniso_U_33
_atom_site_aniso_U_23
_atom_site_aniso_U_13
_atom_site_aniso_U_12
Br1 0.0736(4) 0.0596(4) 0.0626(3) 0.0169(4) 0.0350(3) 0.0052(4)
C1 0.047(3) 0.031(3) 0.050(3) 0.001(2) 0.025(2) -0.002(2)
C2 0.045(3) 0.030(2) 0.041(2) 0.002(2) 0.019(2) 0.004(2)
C3 0.044(3) 0.031(3) 0.045(3) 0.003(2) 0.016(2) -0.001(2)
C4 0.046(3) 0.035(3) 0.045(3) 0.001(2) 0.017(2) -0.005(2)
C5 0.060(4) 0.054(4) 0.043(3) 0.003(3) 0.014(3) -0.010(3)
C6 0.061(3) 0.053(5) 0.058(3) 0.018(3) 0.001(3) -0.005(3)
C7 0.058(3) 0.044(4) 0.077(4) 0.008(4) 0.008(3) 0.009(3)
C8 0.054(3) 0.034(3) 0.057(3) -0.002(3) 0.016(3) 0.006(3)
C9 0.052(3) 0.049(4) 0.044(3) -0.003(3) 0.018(2) -0.004(3)
C10 0.043(3) 0.039(3) 0.045(3) -0.001(2) 0.021(2) -0.001(3)
C11 0.046(2) 0.035(3) 0.041(2) -0.005(2) 0.020(2) -0.001(2)
C12 0.047(3) 0.068(4) 0.054(3) 0.005(4) 0.019(2) 0.002(4)
C13 0.038(3) 0.095(6) 0.081(5) 0.015(4) 0.030(3) 0.006(4)
C14 0.049(3) 0.067(4) 0.069(4) 0.012(4) 0.033(3) -0.007(3)
C15 0.048(3) 0.037(3) 0.044(3) -0.002(2) 0.021(2) -0.002(3)
C16 0.041(3) 0.036(3) 0.044(3) -0.002(2) 0.009(2) 0.000(2)
C17 0.052(3) 0.043(3) 0.055(3) 0.011(3) 0.019(3) 0.003(3)
C18 0.052(3) 0.049(4) 0.065(3) 0.010(4) 0.018(2) 0.010(4)
C19 0.046(3) 0.059(4) 0.054(3) -0.006(3) 0.014(3) 0.005(3)
C20 0.048(3) 0.045(3) 0.046(3) -0.002(3) 0.015(2) -0.006(3)
C21 0.044(3) 0.032(3) 0.046(3) 0.001(2) 0.011(2) 0.002(2)
C22 0.074(4) 0.059(5) 0.060(3) 0.001(3) 0.036(3) -0.003(4)
C23 0.054(4) 0.074(7) 0.122(7) -0.010(5) 0.031(4) 0.013(4)
C24 0.104(6) 0.059(4) 0.059(4) -0.006(3) 0.048(4) 0.006(4)
F1 0.090(3) 0.091(3) 0.052(2) -0.002(2) 0.031(2) 0.002(3)
F2 0.074(2) 0.097(3) 0.090(3) -0.004(4) 0.040(2) -0.028(3)
F3 0.114(4) 0.056(3) 0.087(3) 0.017(2) 0.060(3) 0.007(3)
N1 0.059(2) 0.038(2) 0.046(2) -0.005(3) 0.0271(18) 0.002(3)
N2 0.047(3) 0.031(2) 0.056(3) 0.007(2) 0.018(2) 0.003(2)
O1 0.065(3) 0.033(2) 0.068(3) 0.0045(19) 0.036(2) 0.012(2)
O2 0.069(3) 0.088(4) 0.088(4) 0.008(3) 0.043(3) 0.017(3)
O3 0.069(4) 0.055(4) 0.058(4) 0.000 0.014(3) 0.000

loop_
_atom_type_symbol
_atom_type_description
_atom_type_scat_dispersion_real
_atom_type_scat_dispersion_imag
_atom_type_scat_source
C C 0.0181 0.0091 'International Tables Vol C Tables 4.2.6.8 and 6.1.1.4'
H H 0.0000 0.0000 'International Tables Vol C Tables 4.2.6.8 and 6.1.1.4'
Br Br -0.6763 1.2805 'International Tables Vol C Tables 4.2.6.8 and 6.1.1.4'
F F 0.0727 0.0534 'International Tables Vol C Tables 4.2.6.8 and 6.1.1.4'
N N 0.0311 0.0180 'International Tables Vol C Tables 4.2.6.8 and 6.1.1.4'
O O 0.0492 0.0322 'International Tables Vol C Tables 4.2.6.8 and 6.1.1.4'

loop_
_geom_angle_atom_site_label_1
_geom_angle_atom_site_label_2
_geom_angle_atom_site_label_3
_geom_angle
N1 C1 C2 108.4(5)
O1 C1 C2 126.0(5)
O1 C1 N1 125.6(5)
C1 C2 C15 109.0(4)
C3 C2 C1 101.3(4)
C3 C2 C11 115.9(4)
C3 C2 C15 111.0(4)
C11 C2 C1 109.9(4)
C11 C2 C15 109.4(4)
C4 C3 C2 109.2(5)
C8 C3 C2 131.0(5)
C8 C3 C4 119.8(5)
C3 C4 N1 109.8(5)
C5 C4 C3 122.0(6)
C5 C4 N1 128.2(5)
C4 C5 H5 121.3
C4 C5 C6 117.3(6)
C6 C5 H5 121.3
C5 C6 H6 119.0
C5 C6 C7 121.9(6)
C7 C6 H6 119.0
C6 C7 H7 120.1
C6 C7 C8 119.8(7)
C8 C7 H7 120.1
C3 C8 C7 119.1(6)
C3 C8 H8 120.5
C7 C8 H8 120.5
C10 C9 Br1 118.7(4)
C14 C9 Br1 118.9(5)
C14 C9 C10 122.3(6)
C9 C10 H10 120.2
C11 C10 C9 119.7(5)
C11 C10 H10 120.2
C10 C11 C2 120.3(4)
C10 C11 C12 118.6(5)
C12 C11 C2 121.1(5)
C11 C12 H12 119.8
C13 C12 C11 120.3(7)
C13 C12 H12 119.8
C12 C13 H13 119.6
C14 C13 C12 120.7(6)
C14 C13 H13 119.6
C9 C14 C13 118.3(6)
C9 C14 H14 120.9
C13 C14 H14 120.9
C2 C15 H15A 108.4
C2 C15 H15B 108.4
H15A C15 H15B 107.4
N2 C15 C2 115.7(4)
N2 C15 H15A 108.4
N2 C15 H15B 108.4
C21 C16 C17 118.4(5)
C21 C16 N2 119.0(5)
N2 C16 C17 122.5(5)
C16 C17 H17 120.0
C18 C17 C16 120.0(6)
C18 C17 H17 120.0
C17 C18 H18 119.1
C19 C18 C17 121.9(7)
C19 C18 H18 119.1
C18 C19 C20 118.6(6)
O2 C19 C18 124.7(7)
O2 C19 C20 116.7(6)
C19 C20 C21 120.1(6)
C19 C20 C22 120.4(6)
C21 C20 C22 119.5(6)
C16 C21 C20 121.1(5)
C16 C21 H21 119.5
C20 C21 H21 119.5
F1 C22 C20 112.8(6)
F1 C22 F2 104.9(5)
F2 C22 C20 112.2(6)
F3 C22 C20 112.9(5)
F3 C22 F1 107.3(6)
F3 C22 F2 106.1(6)
H23A C23 H23B 109.5
H23A C23 H23C 109.5
H23B C23 H23C 109.5
O2 C23 H23A 109.5
O2 C23 H23B 109.5
O2 C23 H23C 109.5
H24A C24 H24B 109.5
H24A C24 H24C 109.5
H24B C24 H24C 109.5
N1 C24 H24A 109.5
N1 C24 H24B 109.5
N1 C24 H24C 109.5
C1 N1 C4 111.4(5)
C1 N1 C24 122.7(6)
C4 N1 C24 125.9(5)
C15 N2 H2 114(3)
C16 N2 C15 123.6(5)
C16 N2 H2 112(3)
C19 O2 C23 117.6(6)

loop_
_geom_bond_atom_site_label_1
_geom_bond_atom_site_label_2
_geom_bond_distance
Br1 C9 1.903(6)
C1 C2 1.547(7)
C1 N1 1.362(7)
C1 O1 1.224(7)
C2 C3 1.511(7)
C2 C11 1.528(7)
C2 C15 1.569(7)
C3 C4 1.391(8)
C3 C8 1.379(8)
C4 C5 1.376(8)
C4 N1 1.397(8)
C5 H5 0.9300
C5 C6 1.380(11)
C6 H6 0.9300
C6 C7 1.386(10)
C7 H7 0.9300
C7 C8 1.388(9)
C8 H8 0.9300
C9 C10 1.387(8)
C9 C14 1.366(8)
C10 H10 0.9300
C10 C11 1.377(8)
C11 C12 1.394(7)
C12 H12 0.9300
C12 C13 1.394(9)
C13 H13 0.9300
C13 C14 1.371(10)
C14 H14 0.9300
C15 H15A 0.9700
C15 H15B 0.9700
C15 N2 1.441(7)
C16 C17 1.408(8)
C16 C21 1.379(8)
C16 N2 1.398(7)
C17 H17 0.9300
C17 C18 1.382(8)
C18 H18 0.9300
C18 C19 1.372(9)
C19 C20 1.396(9)
C19 O2 1.371(7)
C20 C21 1.400(8)
C20 C22 1.499(9)
C21 H21 0.9300
C22 F1 1.335(8)
C22 F2 1.352(8)
C22 F3 1.325(9)
C23 H23A 0.9600
C23 H23B 0.9600
C23 H23C 0.9600
C23 O2 1.404(9)
C24 H24A 0.9600
C24 H24B 0.9600
C24 H24C 0.9600
C24 N1 1.450(7)
N2 H2 0.86(2)
O3 H3 0.8500

loop_
_geom_hbond_atom_site_label_D
_geom_hbond_atom_site_label_H
_geom_hbond_atom_site_label_A
_geom_hbond_distance_DH
_geom_hbond_distance_HA
_geom_hbond_distance_DA
_geom_hbond_angle_DHA
_geom_hbond_site_symmetry_A
N2 H2 O1 0.86(2) 2.17(3) 2.964(7) 155(4) 1_565
O3 H3 N2 0.85 2.33 3.153(8) 164.5 2_646

loop_
_geom_torsion_atom_site_label_1
_geom_torsion_atom_site_label_2
_geom_torsion_atom_site_label_3
_geom_torsion_atom_site_label_4
_geom_torsion
Br1 C9 C10 C11 177.0(4)
Br1 C9 C14 C13 -176.3(6)
C1 C2 C3 C4 -0.7(6)
C1 C2 C3 C8 -178.5(6)
C1 C2 C11 C10 65.5(6)
C1 C2 C11 C12 -113.0(6)
C1 C2 C15 N2 66.4(6)
C2 C1 N1 C4 -1.5(6)
C2 C1 N1 C24 176.5(6)
C2 C3 C4 C5 -179.2(5)
C2 C3 C4 N1 -0.1(6)
C2 C3 C8 C7 179.3(6)
C2 C11 C12 C13 -178.1(7)
C2 C15 N2 C16 -80.8(7)
C3 C2 C11 C10 179.4(5)
C3 C2 C11 C12 1.0(8)
C3 C2 C15 N2 -44.3(6)
C3 C4 C5 C6 0.0(9)
C3 C4 N1 C1 1.0(6)
C3 C4 N1 C24 -176.9(6)
C4 C3 C8 C7 1.8(9)
C4 C5 C6 C7 0.5(10)
C5 C4 N1 C1 -179.9(6)
C5 C4 N1 C24 2.2(10)
C5 C6 C7 C8 0.1(10)
C6 C7 C8 C3 -1.2(10)
C8 C3 C4 C5 -1.2(9)
C8 C3 C4 N1 178.0(5)
C9 C10 C11 C2 179.8(5)
C9 C10 C11 C12 -1.7(8)
C10 C9 C14 C13 1.3(11)
C10 C11 C12 C13 3.3(10)
C11 C2 C3 C4 -119.6(5)
C11 C2 C3 C8 62.7(8)
C11 C2 C15 N2 -173.4(5)
C11 C12 C13 C14 -2.8(13)
C12 C13 C14 C9 0.4(12)
C14 C9 C10 C11 -0.6(9)
C15 C2 C3 C4 114.9(5)
C15 C2 C3 C8 -62.9(7)
C15 C2 C11 C10 -54.2(6)
C15 C2 C11 C12 127.3(6)
C16 C17 C18 C19 -0.5(10)
C17 C16 C21 C20 -1.5(8)
C17 C16 N2 C15 -30.1(8)
C17 C18 C19 C20 0.2(10)
C17 C18 C19 O2 -179.5(6)
C18 C19 C20 C21 -0.5(9)
C18 C19 C20 C22 -179.2(6)
C18 C19 O2 C23 -18.5(10)
C19 C20 C21 C16 1.2(9)
C19 C20 C22 F1 66.8(8)
C19 C20 C22 F2 -51.5(8)
C19 C20 C22 F3 -171.3(6)
C20 C19 O2 C23 161.9(6)
C21 C16 C17 C18 1.2(9)
C21 C16 N2 C15 154.0(5)
C21 C20 C22 F1 -111.9(7)
C21 C20 C22 F2 129.8(6)
C21 C20 C22 F3 10.0(9)
C22 C20 C21 C16 179.9(5)
N1 C1 C2 C3 1.3(6)
N1 C1 C2 C11 124.3(5)
N1 C1 C2 C15 -115.8(5)
N1 C4 C5 C6 -179.0(6)
N2 C16 C17 C18 -174.7(6)
N2 C16 C21 C20 174.5(5)
O1 C1 C2 C3 -178.9(5)
O1 C1 C2 C11 -55.9(7)
O1 C1 C2 C15 64.0(7)
O1 C1 N1 C4 178.8(5)
O1 C1 N1 C24 -3.2(9)
O2 C19 C20 C21 179.2(6)
O2 C19 C20 C22 0.5(9)
